data_8104820
loop_
_publ_author_name
'Clark, Candyce R.'
'Hosten, Eric C.'
'Betz, Richard'

_publ_section_title
;
 The crystal structure of 1,2-bis(1H-benzo[d]imidazol-2-yl)ethane-1,2-diol
 ---
 N-(2-aminophenyl)-3-(1H-benzo[d]imidazol-2-yl)-2,3-dihydroxypropanamide
 (1/1), C32H30N8O5
;
_journal_issue 2
_journal_name_full 'Zeitschrift f\"ur Kristallographie - New Crystal Structures'
_journal_page_first 325
_journal_page_last 327
_journal_paper_doi 10.1515/ncrs-2020-0529
_journal_volume 236
_journal_year 2021
_chemical_absolute_configuration unk
_chemical_formula_moiety 'C16 H16 N4 O3, C16 H14 N4 O2'
_chemical_formula_sum 'C32 H30 N8 O5'
_chemical_formula_weight 606.64
_chemical_name_common
;
1,2-bis(2-benzimidazyl)-1,2,-dihydroxyethane 
3-(2-benzimidazyl)-2,3-dihydroxy-propane-<i>ortho</i>-amino-anilide 
co-crystallizate
;
_chemical_name_systematic
;
1,2-bis(2-benzimidazyl)-1,2,-dihydroxyethane 
3-(2-benzimidazyl)-2,3-dihydroxy-propane-<i>ortho</i>-amino-anilide 
co-crystallizate
;
_space_group_crystal_system orthorhombic
_space_group_IT_number 19
_space_group_name_Hall 'P 2ac 2ab'
_space_group_name_H-M_alt 'P 21 21 21'
_atom_sites_solution_hydrogens mixed
_atom_sites_solution_primary SHELXS
_atom_sites_solution_secondary difmap
_cell_angle_alpha 90
_cell_angle_beta 90
_cell_angle_gamma 90
_cell_formula_units_Z 4
_cell_length_a 9.1258(4)
_cell_length_b 10.6225(5)
_cell_length_c 30.1870(14)
_cell_measurement_reflns_used 9952
_cell_measurement_temperature 200(2)
_cell_measurement_theta_max 26.22
_cell_measurement_theta_min 2.61
_cell_volume 2926.3(2)
_computing_cell_refinement 'SAINT [1]'
_computing_data_collection 'APEX2 [1]'
_computing_data_reduction 'SAINT [1]'
_computing_molecular_graphics 'ORTEP3 [3], Mercury [4]'
_computing_publication_material 'SHELXL-97 [2], PLATON [5]'
_computing_structure_refinement 'SHELXL-97 [2]'
_computing_structure_solution 'SHELXS-97 [2]'
_diffrn_ambient_temperature 200(2)
_diffrn_measured_fraction_theta_full 1.000
_diffrn_measured_fraction_theta_max 0.998
_diffrn_measurement_device_type 'Bruker APEX-II CCD'
_diffrn_measurement_method '\f and \w scans'
_diffrn_radiation_monochromator graphite
_diffrn_radiation_type MoK\a
_diffrn_radiation_wavelength 0.71073
_diffrn_reflns_av_R_equivalents 0.0342
_diffrn_reflns_av_sigmaI/netI 0.0312
_diffrn_reflns_Laue_measured_fraction_full 1.000
_diffrn_reflns_Laue_measured_fraction_max 0.998
_diffrn_reflns_limit_h_max 12
_diffrn_reflns_limit_h_min -11
_diffrn_reflns_limit_k_max 14
_diffrn_reflns_limit_k_min -10
_diffrn_reflns_limit_l_max 39
_diffrn_reflns_limit_l_min -40
_diffrn_reflns_number 39064
_diffrn_reflns_point_group_measured_fraction_full 1.000
_diffrn_reflns_point_group_measured_fraction_max 0.998
_diffrn_reflns_theta_full 25.242
_diffrn_reflns_theta_max 28.327
_diffrn_reflns_theta_min 2.032
_exptl_absorpt_coefficient_mu 0.097
_exptl_absorpt_correction_T_max 1.0000
_exptl_absorpt_correction_T_min 0.9117
_exptl_absorpt_correction_type numerical
_exptl_absorpt_process_details
;                                                              
SADABS [6]                                         
;
_exptl_crystal_colour colourless
_exptl_crystal_density_diffrn 1.377
_exptl_crystal_description rod
_exptl_crystal_F_000 1272
_exptl_crystal_size_max 0.548
_exptl_crystal_size_mid 0.152
_exptl_crystal_size_min 0.056
_refine_diff_density_max 0.223
_refine_diff_density_min -0.202
_refine_diff_density_rms 0.037
_refine_ls_extinction_coef .
_refine_ls_extinction_method none
_refine_ls_goodness_of_fit_ref 1.032
_refine_ls_hydrogen_treatment mixed
_refine_ls_matrix_type full
_refine_ls_number_parameters 446
_refine_ls_number_reflns 7280
_refine_ls_number_restraints 0
_refine_ls_restrained_S_all 1.032
_refine_ls_R_factor_all 0.0490
_refine_ls_R_factor_gt 0.0367
_refine_ls_shift/su_max 0.000
_refine_ls_shift/su_mean 0.000
_refine_ls_structure_factor_coef Fsqd
_refine_ls_weighting_details 'w=1/[\s^2^(Fo^2^)+(0.0411P)^2^+0.4330P] where P=(Fo^2^+2Fc^2^)/3'
_refine_ls_weighting_scheme calc
_refine_ls_wR_factor_gt 0.0791
_refine_ls_wR_factor_ref 0.0837
_reflns_Friedel_coverage 0.770
_reflns_Friedel_fraction_full 1.000
_reflns_Friedel_fraction_max 0.997
_reflns_number_gt 6175
_reflns_number_total 7280
_reflns_threshold_expression 'I > 2\s(I)'
_cod_data_source_file suppl_j_ncrs-2020-0529_suppl.cif
_cod_data_source_block g
_cod_depositor_comments
;
The following automatic conversions were performed:

data item '_exptl_crystal_density_meas' value 'none' was changed to
'?' -- the value is perceived as not measured.

Automatic conversion script
Id: cif_fix_values 8738 2021-04-28 16:35:53Z antanas 
;
_cod_database_code 8104820
_shelx_space_group_comment
;
The symmetry employed for this shelxl refinement is uniquely defined
by the following loop, which should always be used as a source of
symmetry information in preference to the above space-group names.
They are only intended as comments.
;
_shelx_estimated_absorpt_t_min 0.949
_shelx_estimated_absorpt_t_max 0.995
_iucr_geom_bonds_special_details
;                                                              
<i>C<i>~g~(1) is the centroid of atoms  N21--C21--N22--C212--C211   
<i>C<i>~g~(2) is the centroid of atoms  C211--C212--C213--C214--C215--C216  
<i>C<i>~g~(3) is the centroid of atoms  
C211--C212--C213--C214--C215--C216--C211  
<i>C<i>~g~(4) is the centroid of atoms  
C221--C222--C223--C224--C225--C226              
;

loop_
_space_group_symop_operation_xyz
'x, y, z'
'-x+1/2, -y, z+1/2'
'-x, y+1/2, -z+1/2'
'x+1/2, -y+1/2, -z'

loop_
_atom_site_label
_atom_site_type_symbol
_atom_site_fract_x
_atom_site_fract_y
_atom_site_fract_z
_atom_site_U_iso_or_equiv
_atom_site_adp_type
_atom_site_occupancy
_atom_site_site_symmetry_order
_atom_site_calc_flag
_atom_site_refinement_flags_posn
_atom_site_refinement_flags_adp
_atom_site_refinement_flags_occupancy
_atom_site_disorder_assembly
_atom_site_disorder_group
O11 O 0.14620(17) 0.52437(13) 0.55431(5) 0.0254(3) Uani 1 1 d . . . . .
O12 O -0.04913(15) 0.33833(14) 0.52593(5) 0.0221(3) Uani 1 1 d . . . . .
O21 O 0.7834(2) 0.71613(16) 0.48936(5) 0.0356(4) Uani 1 1 d . . . . .
O22 O 0.73500(15) 0.47932(13) 0.45153(5) 0.0201(3) Uani 1 1 d . . . . .
O23 O 0.47180(16) 0.58894(14) 0.53054(5) 0.0278(3) Uani 1 1 d . . . . .
N11 N 0.18880(19) 0.21491(16) 0.60449(6) 0.0222(4) Uani 1 1 d . . . . .
N12 N 0.1950(2) 0.40536(18) 0.63450(6) 0.0273(4) Uani 1 1 d . . . . .
N13 N 0.26775(18) 0.35960(16) 0.45259(6) 0.0216(4) Uani 1 1 d . . . . .
N14 N 0.03971(19) 0.43346(17) 0.44705(6) 0.0221(4) Uani 1 1 d . . . . .
N21 N 0.6082(2) 0.70821(17) 0.38000(6) 0.0254(4) Uani 1 1 d . . . . .
N22 N 0.8329(2) 0.76985(17) 0.40019(6) 0.0228(4) Uani 1 1 d . . . . .
N23 N 0.67444(18) 0.46668(16) 0.53706(5) 0.0198(3) Uani 1 1 d . . . . .
N24 N 0.8680(2) 0.61172(19) 0.58518(7) 0.0300(4) Uani 1 1 d . . . . .
C11 C 0.1880(2) 0.33647(18) 0.59689(7) 0.0202(4) Uani 1 1 d . . . . .
C12 C 0.1913(2) 0.39755(17) 0.55193(7) 0.0198(4) Uani 1 1 d . . . . .
H12 H 0.295697 0.397524 0.541840 0.024 Uiso 1 1 calc R U . . .
C13 C 0.1030(2) 0.32362(18) 0.51742(6) 0.0182(4) Uani 1 1 d . . . . .
H13 H 0.129238 0.232391 0.519356 0.022 Uiso 1 1 calc R U . . .
C14 C 0.1389(2) 0.37158(18) 0.47207(7) 0.0189(4) Uani 1 1 d . . . . .
C21 C 0.7007(2) 0.72366(18) 0.41284(7) 0.0200(4) Uani 1 1 d . . . . .
C22 C 0.6637(2) 0.69591(19) 0.46038(7) 0.0227(4) Uani 1 1 d . . . . .
H22 H 0.580261 0.750863 0.469710 0.027 Uiso 1 1 calc R U . . .
C23 C 0.6184(2) 0.55756(17) 0.46556(6) 0.0175(4) Uani 1 1 d . . . . .
H23 H 0.529794 0.540544 0.446994 0.021 Uiso 1 1 calc R U . . .
C24 C 0.5809(2) 0.53774(17) 0.51421(6) 0.0178(4) Uani 1 1 d . . . . .
C111 C 0.1984(2) 0.2035(2) 0.65061(7) 0.0231(4) Uani 1 1 d . . . . .
C112 C 0.2029(2) 0.3229(2) 0.66990(7) 0.0263(5) Uani 1 1 d . . . . .
C113 C 0.2149(3) 0.3402(2) 0.71540(8) 0.0379(6) Uani 1 1 d . . . . .
H113 H 0.218860 0.421892 0.728172 0.045 Uiso 1 1 calc R U . . .
C114 C 0.2207(3) 0.2331(3) 0.74101(8) 0.0409(6) Uani 1 1 d . . . . .
H114 H 0.230735 0.240989 0.772212 0.049 Uiso 1 1 calc R U . . .
C115 C 0.2123(3) 0.1138(2) 0.72231(8) 0.0404(6) Uani 1 1 d . . . . .
H115 H 0.214259 0.042204 0.741147 0.049 Uiso 1 1 calc R U . . .
C116 C 0.2012(3) 0.0964(2) 0.67706(8) 0.0324(5) Uani 1 1 d . . . . .
H116 H 0.195752 0.014530 0.664536 0.039 Uiso 1 1 calc R U . . .
C121 C 0.2502(2) 0.41740(19) 0.41123(7) 0.0221(4) Uani 1 1 d . . . . .
C122 C 0.1071(2) 0.4637(2) 0.40741(7) 0.0233(4) Uani 1 1 d . . . . .
C123 C 0.0568(2) 0.5225(2) 0.36916(7) 0.0317(5) Uani 1 1 d . . . . .
H123 H -0.040979 0.552381 0.366800 0.038 Uiso 1 1 calc R U . . .
C124 C 0.1552(3) 0.5354(2) 0.33483(8) 0.0372(6) Uani 1 1 d . . . . .
H124 H 0.124946 0.575539 0.308245 0.045 Uiso 1 1 calc R U . . .
C125 C 0.2991(3) 0.4905(2) 0.33839(8) 0.0360(6) Uani 1 1 d . . . . .
H125 H 0.364626 0.501291 0.314226 0.043 Uiso 1 1 calc R U . . .
C126 C 0.3478(2) 0.4308(2) 0.37630(7) 0.0303(5) Uani 1 1 d . . . . .
H126 H 0.445218 0.399878 0.378392 0.036 Uiso 1 1 calc R U . . .
C211 C 0.6842(2) 0.75012(19) 0.34284(7) 0.0243(4) Uani 1 1 d . . . . .
C212 C 0.8252(2) 0.7899(2) 0.35496(7) 0.0239(4) Uani 1 1 d . . . . .
C213 C 0.9257(3) 0.8358(2) 0.32441(9) 0.0387(6) Uani 1 1 d . . . . .
H213 H 1.020769 0.862466 0.333108 0.046 Uiso 1 1 calc R U . . .
C214 C 0.8807(4) 0.8407(3) 0.28080(9) 0.0468(7) Uani 1 1 d . . . . .
H214 H 0.946478 0.871479 0.258947 0.056 Uiso 1 1 calc R U . . .
C215 C 0.7421(4) 0.8020(2) 0.26809(8) 0.0460(7) Uani 1 1 d . . . . .
H215 H 0.715366 0.806900 0.237728 0.055 Uiso 1 1 calc R U . . .
C216 C 0.6415(3) 0.7563(2) 0.29834(8) 0.0372(6) Uani 1 1 d . . . . .
H216 H 0.546641 0.729935 0.289245 0.045 Uiso 1 1 calc R U . . .
C221 C 0.6754(2) 0.45380(19) 0.58432(7) 0.0207(4) Uani 1 1 d . . . . .
C222 C 0.7771(2) 0.5266(2) 0.60795(7) 0.0247(4) Uani 1 1 d . . . . .
C223 C 0.7911(3) 0.5056(2) 0.65315(8) 0.0339(5) Uani 1 1 d . . . . .
H223 H 0.860700 0.552393 0.669779 0.041 Uiso 1 1 calc R U . . .
C224 C 0.7040(3) 0.4169(2) 0.67414(8) 0.0380(6) Uani 1 1 d . . . . .
H224 H 0.715266 0.402953 0.705039 0.046 Uiso 1 1 calc R U . . .
C225 C 0.6012(3) 0.3484(2) 0.65080(8) 0.0350(5) Uani 1 1 d . . . . .
H225 H 0.540528 0.289258 0.665631 0.042 Uiso 1 1 calc R U . . .
C226 C 0.5873(2) 0.3668(2) 0.60562(7) 0.0263(5) Uani 1 1 d . . . . .
H226 H 0.517305 0.319681 0.589239 0.032 Uiso 1 1 calc R U . . .
H1A H 0.826(3) 0.642(2) 0.5593(9) 0.035(7) Uiso 1 1 d . . . . .
H1B H 0.912(3) 0.675(3) 0.6043(9) 0.049(8) Uiso 1 1 d . . . . .
H11A H 0.056(3) 0.526(3) 0.5610(9) 0.040(8) Uiso 1 1 d . . . . .
H12A H 0.200(3) 0.485(3) 0.6350(9) 0.043(8) Uiso 1 1 d . . . . .
H12B H -0.091(3) 0.270(3) 0.5320(9) 0.036(7) Uiso 1 1 d . . . . .
H14A H -0.048(3) 0.449(2) 0.4546(8) 0.028(6) Uiso 1 1 d . . . . .
H21A H 0.818(4) 0.788(3) 0.4879(10) 0.059(10) Uiso 1 1 d . . . . .
H22A H 0.708(3) 0.422(3) 0.4327(9) 0.042(8) Uiso 1 1 d . . . . .
H22B H 0.898(3) 0.801(3) 0.4180(9) 0.041(8) Uiso 1 1 d . . . . .
H23A H 0.758(3) 0.440(2) 0.5230(9) 0.035(7) Uiso 1 1 d . . . . .

loop_
_atom_site_aniso_label
_atom_site_aniso_U_11
_atom_site_aniso_U_22
_atom_site_aniso_U_33
_atom_site_aniso_U_23
_atom_site_aniso_U_13
_atom_site_aniso_U_12
O11 0.0263(8) 0.0145(7) 0.0353(9) -0.0005(6) 0.0021(7) -0.0019(6)
O12 0.0164(7) 0.0182(7) 0.0317(8) 0.0054(6) 0.0034(6) -0.0012(6)
O21 0.0549(12) 0.0275(9) 0.0244(8) 0.0013(7) -0.0075(8) -0.0216(9)
O22 0.0193(7) 0.0185(7) 0.0224(7) -0.0056(6) 0.0011(5) 0.0029(6)
O23 0.0247(7) 0.0301(8) 0.0287(8) 0.0026(7) 0.0073(6) 0.0091(7)
N11 0.0263(9) 0.0190(8) 0.0214(8) -0.0016(7) -0.0009(7) -0.0015(7)
N12 0.0390(11) 0.0182(9) 0.0249(9) -0.0045(7) 0.0010(8) -0.0042(8)
N13 0.0176(8) 0.0245(9) 0.0226(9) 0.0019(7) 0.0009(7) 0.0026(7)
N14 0.0177(8) 0.0252(9) 0.0234(9) 0.0039(7) 0.0035(7) 0.0064(7)
N21 0.0267(9) 0.0239(9) 0.0258(10) -0.0011(8) -0.0023(8) -0.0031(8)
N22 0.0228(9) 0.0233(9) 0.0223(9) -0.0011(7) -0.0005(7) 0.0003(7)
N23 0.0184(8) 0.0222(9) 0.0190(8) -0.0020(7) 0.0017(6) 0.0023(7)
N24 0.0289(10) 0.0295(10) 0.0315(11) -0.0050(9) -0.0005(9) -0.0082(8)
C11 0.0172(9) 0.0194(9) 0.0240(10) -0.0034(8) -0.0015(8) -0.0018(8)
C12 0.0197(9) 0.0156(9) 0.0241(10) 0.0000(8) 0.0007(8) 0.0002(8)
C13 0.0167(9) 0.0161(9) 0.0219(10) 0.0018(7) 0.0011(7) 0.0015(8)
C14 0.0193(9) 0.0143(9) 0.0231(10) 0.0003(8) -0.0007(8) 0.0012(7)
C21 0.0235(10) 0.0122(9) 0.0244(10) 0.0001(8) 0.0007(8) 0.0029(8)
C22 0.0305(11) 0.0158(9) 0.0219(10) -0.0010(8) 0.0020(8) 0.0005(8)
C23 0.0165(8) 0.0159(9) 0.0199(10) -0.0019(7) 0.0010(7) 0.0015(7)
C24 0.0184(9) 0.0126(9) 0.0224(10) -0.0016(8) 0.0013(7) -0.0022(7)
C111 0.0232(10) 0.0234(10) 0.0226(10) -0.0023(8) -0.0012(8) -0.0027(9)
C112 0.0271(11) 0.0260(11) 0.0259(11) -0.0026(9) 0.0011(9) -0.0045(9)
C113 0.0486(15) 0.0397(14) 0.0254(12) -0.0096(10) 0.0011(11) -0.0097(12)
C114 0.0480(16) 0.0572(16) 0.0174(11) 0.0010(11) -0.0030(10) -0.0096(13)
C115 0.0493(16) 0.0414(14) 0.0306(13) 0.0127(11) -0.0045(12) -0.0054(12)
C116 0.0396(13) 0.0263(11) 0.0314(12) 0.0030(10) -0.0050(10) -0.0036(10)
C121 0.0199(9) 0.0230(10) 0.0234(11) -0.0006(8) 0.0005(8) 0.0012(8)
C122 0.0232(10) 0.0214(10) 0.0253(11) 0.0009(9) 0.0025(8) 0.0016(9)
C123 0.0326(11) 0.0339(12) 0.0286(12) 0.0073(10) -0.0015(10) 0.0095(10)
C124 0.0447(14) 0.0413(14) 0.0257(12) 0.0114(11) -0.0003(10) 0.0032(12)
C125 0.0373(13) 0.0441(14) 0.0265(12) 0.0035(10) 0.0091(10) -0.0041(11)
C126 0.0222(10) 0.0399(13) 0.0288(12) -0.0007(10) 0.0048(9) 0.0004(9)
C211 0.0308(11) 0.0178(10) 0.0245(10) -0.0021(8) -0.0021(9) 0.0033(9)
C212 0.0287(11) 0.0188(10) 0.0241(11) -0.0006(8) 0.0019(8) 0.0036(9)
C213 0.0410(14) 0.0360(14) 0.0390(14) 0.0025(11) 0.0132(11) -0.0026(11)
C214 0.0658(19) 0.0409(15) 0.0338(14) 0.0087(12) 0.0180(14) 0.0055(14)
C215 0.082(2) 0.0370(14) 0.0190(12) 0.0030(10) 0.0014(13) 0.0129(14)
C216 0.0493(15) 0.0341(13) 0.0282(12) -0.0013(10) -0.0095(11) 0.0057(11)
C221 0.0220(9) 0.0214(10) 0.0189(10) 0.0009(8) 0.0010(8) 0.0049(8)
C222 0.0229(10) 0.0230(10) 0.0283(11) -0.0032(9) 0.0009(8) 0.0021(9)
C223 0.0376(13) 0.0346(13) 0.0296(12) -0.0073(10) -0.0069(10) 0.0014(11)
C224 0.0547(16) 0.0367(13) 0.0227(12) 0.0034(10) -0.0025(11) 0.0063(12)
C225 0.0453(14) 0.0288(12) 0.0310(13) 0.0041(10) 0.0086(11) 0.0006(11)
C226 0.0255(11) 0.0246(11) 0.0288(12) -0.0013(9) 0.0022(9) -0.0007(9)

loop_
_atom_type_symbol
_atom_type_description
_atom_type_scat_dispersion_real
_atom_type_scat_dispersion_imag
_atom_type_scat_source
C C 0.0033 0.0016 'International Tables Vol C Tables 4.2.6.8 and 6.1.1.4'
H H 0.0000 0.0000 'International Tables Vol C Tables 4.2.6.8 and 6.1.1.4'
N N 0.0061 0.0033 'International Tables Vol C Tables 4.2.6.8 and 6.1.1.4'
O O 0.0106 0.0060 'International Tables Vol C Tables 4.2.6.8 and 6.1.1.4'

loop_
_geom_angle_atom_site_label_1
_geom_angle_atom_site_label_2
_geom_angle_atom_site_label_3
_geom_angle
_geom_angle_site_symmetry_1
_geom_angle_site_symmetry_3
C12 O11 H11A 108.5(19) . .
C13 O12 H12B 112.7(19) . .
C22 O21 H21A 113(2) . .
C23 O22 H22A 113.0(19) . .
C11 N11 C111 105.04(17) . .
C11 N12 C112 107.94(18) . .
C11 N12 H12A 123.8(19) . .
C112 N12 H12A 128.1(19) . .
C14 N13 C121 104.65(16) . .
C14 N14 C122 107.39(17) . .
C14 N14 H14A 125.1(17) . .
C122 N14 H14A 127.5(17) . .
C21 N21 C211 104.37(18) . .
C21 N22 C212 106.71(18) . .
C21 N22 H22B 124.9(19) . .
C212 N22 H22B 126.2(19) . .
C24 N23 C221 124.99(17) . .
C24 N23 H23A 118.0(16) . .
C221 N23 H23A 115.1(16) . .
C222 N24 H1A 113.0(17) . .
C222 N24 H1B 113.4(17) . .
H1A N24 H1B 115(2) . .
N11 C11 N12 112.68(19) . .
N11 C11 C12 125.62(18) . .
N12 C11 C12 121.53(18) . .
O11 C12 C11 111.11(16) . .
O11 C12 C13 111.72(16) . .
C11 C12 C13 112.42(16) . .
O11 C12 H12 107.1 . .
C11 C12 H12 107.1 . .
C13 C12 H12 107.1 . .
O12 C13 C14 110.02(16) . .
O12 C13 C12 109.55(16) . .
C14 C13 C12 109.36(16) . .
O12 C13 H13 109.3 . .
C14 C13 H13 109.3 . .
C12 C13 H13 109.3 . .
N13 C14 N14 113.26(18) . .
N13 C14 C13 124.72(17) . .
N14 C14 C13 122.02(17) . .
N21 C21 N22 113.85(18) . .
N21 C21 C22 123.54(19) . .
N22 C21 C22 122.59(18) . .
O21 C22 C21 112.77(18) . .
O21 C22 C23 106.88(17) . .
C21 C22 C23 110.20(16) . .
O21 C22 H22 109.0 . .
C21 C22 H22 109.0 . .
C23 C22 H22 109.0 . .
O22 C23 C24 112.10(15) . .
O22 C23 C22 109.22(16) . .
C24 C23 C22 106.92(15) . .
O22 C23 H23 109.5 . .
C24 C23 H23 109.5 . .
C22 C23 H23 109.5 . .
O23 C24 N23 123.96(18) . .
O23 C24 C23 120.29(17) . .
N23 C24 C23 115.72(16) . .
C116 C111 C112 120.2(2) . .
C116 C111 N11 130.0(2) . .
C112 C111 N11 109.76(18) . .
N12 C112 C113 133.1(2) . .
N12 C112 C111 104.57(18) . .
C113 C112 C111 122.4(2) . .
C114 C113 C112 116.6(2) . .
C114 C113 H113 121.7 . .
C112 C113 H113 121.7 . .
C113 C114 C115 121.6(2) . .
C113 C114 H114 119.2 . .
C115 C114 H114 119.2 . .
C116 C115 C114 121.8(2) . .
C116 C115 H115 119.1 . .
C114 C115 H115 119.1 . .
C115 C116 C111 117.4(2) . .
C115 C116 H116 121.3 . .
C111 C116 H116 121.3 . .
C126 C121 C122 120.0(2) . .
C126 C121 N13 130.48(19) . .
C122 C121 N13 109.51(18) . .
N14 C122 C123 132.5(2) . .
N14 C122 C121 105.18(18) . .
C123 C122 C121 122.3(2) . .
C124 C123 C122 117.0(2) . .
C124 C123 H123 121.5 . .
C122 C123 H123 121.5 . .
C123 C124 C125 121.3(2) . .
C123 C124 H124 119.4 . .
C125 C124 H124 119.4 . .
C126 C125 C124 121.4(2) . .
C126 C125 H125 119.3 . .
C124 C125 H125 119.3 . .
C125 C126 C121 118.1(2) . .
C125 C126 H126 121.0 . .
C121 C126 H126 121.0 . .
N21 C211 C216 130.4(2) . .
N21 C211 C212 110.08(18) . .
C216 C211 C212 119.5(2) . .
N22 C212 C213 132.5(2) . .
N22 C212 C211 104.96(18) . .
C213 C212 C211 122.5(2) . .
C214 C213 C212 116.8(3) . .
C214 C213 H213 121.6 . .
C212 C213 H213 121.6 . .
C213 C214 C215 121.7(2) . .
C213 C214 H214 119.2 . .
C215 C214 H214 119.2 . .
C216 C215 C214 121.9(2) . .
C216 C215 H215 119.1 . .
C214 C215 H215 119.1 . .
C215 C216 C211 117.7(3) . .
C215 C216 H216 121.2 . .
C211 C216 H216 121.2 . .
C226 C221 C222 121.08(19) . .
C226 C221 N23 121.52(18) . .
C222 C221 N23 117.24(18) . .
C223 C222 C221 118.2(2) . .
C223 C222 N24 121.9(2) . .
C221 C222 N24 119.75(19) . .
C224 C223 C222 120.4(2) . .
C224 C223 H223 119.8 . .
C222 C223 H223 119.8 . .
C225 C224 C223 121.0(2) . .
C225 C224 H224 119.5 . .
C223 C224 H224 119.5 . .
C224 C225 C226 119.4(2) . .
C224 C225 H225 120.3 . .
C226 C225 H225 120.3 . .
C225 C226 C221 119.9(2) . .
C225 C226 H226 120.0 . .
C221 C226 H226 120.0 . .

loop_
_geom_bond_atom_site_label_1
_geom_bond_atom_site_label_2
_geom_bond_distance
_geom_bond_site_symmetry_2
O11 C12 1.411(2) .
O11 H11A 0.85(3) .
O12 C13 1.420(2) .
O12 H12B 0.84(3) .
O21 C22 1.416(3) .
O21 H21A 0.83(3) .
O22 C23 1.415(2) .
O22 H22A 0.87(3) .
O23 C24 1.237(2) .
N11 C11 1.312(3) .
N11 C111 1.400(3) .
N12 C11 1.352(3) .
N12 C112 1.384(3) .
N12 H12A 0.84(3) .
N13 C14 1.320(3) .
N13 C121 1.400(3) .
N14 C14 1.350(3) .
N14 C122 1.383(3) .
N14 H14A 0.85(3) .
N21 C21 1.312(3) .
N21 C211 1.392(3) .
N22 C21 1.358(3) .
N22 C212 1.384(3) .
N22 H22B 0.87(3) .
N23 C24 1.332(2) .
N23 C221 1.433(3) .
N23 H23A 0.92(3) .
N24 C222 1.407(3) .
N24 H1A 0.93(3) .
N24 H1B 0.97(3) .
C11 C12 1.505(3) .
C12 C13 1.534(3) .
C12 H12 1.0000 .
C13 C14 1.497(3) .
C13 H13 1.0000 .
C21 C22 1.503(3) .
C22 C23 1.535(3) .
C22 H22 1.0000 .
C23 C24 1.523(3) .
C23 H23 1.0000 .
C111 C116 1.390(3) .
C111 C112 1.396(3) .
C112 C113 1.390(3) .
C113 C114 1.376(4) .
C113 H113 0.9500 .
C114 C115 1.390(4) .
C114 H114 0.9500 .
C115 C116 1.382(3) .
C115 H115 0.9500 .
C116 H116 0.9500 .
C121 C126 1.388(3) .
C121 C122 1.400(3) .
C122 C123 1.391(3) .
C123 C124 1.378(3) .
C123 H123 0.9500 .
C124 C125 1.401(4) .
C124 H124 0.9500 .
C125 C126 1.381(3) .
C125 H125 0.9500 .
C126 H126 0.9500 .
C211 C216 1.400(3) .
C211 C212 1.402(3) .
C212 C213 1.389(3) .
C213 C214 1.380(4) .
C213 H213 0.9500 .
C214 C215 1.384(5) .
C214 H214 0.9500 .
C215 C216 1.383(4) .
C215 H215 0.9500 .
C216 H216 0.9500 .
C221 C226 1.384(3) .
C221 C222 1.403(3) .
C222 C223 1.388(3) .
C223 C224 1.386(4) .
C223 H223 0.9500 .
C224 C225 1.380(4) .
C224 H224 0.9500 .
C225 C226 1.384(3) .
C225 H225 0.9500 .
C226 H226 0.9500 .

loop_
_geom_hbond_atom_site_label_D
_geom_hbond_atom_site_label_H
_geom_hbond_atom_site_label_A
_geom_hbond_distance_DH
_geom_hbond_distance_HA
_geom_hbond_distance_DA
_geom_hbond_angle_DHA
_geom_hbond_site_symmetry_A
N24 H1A O21 0.93(3) 2.29(3) 3.193(3) 165(2) .
N24 H1B N21 0.97(3) 2.23(3) 3.093(3) 147(2) 4_566
O11 H11A N24 0.85(3) 2.07(3) 2.859(3) 154(3) 1_455
O12 H12B N13 0.84(3) 1.95(3) 2.763(2) 165(3) 4_456
N14 H14A O22 0.85(3) 2.01(3) 2.826(2) 161(2) 1_455
O21 H21A O23 0.83(3) 2.00(3) 2.758(2) 152(3) 4_566
O22 H22A N11 0.87(3) 1.85(3) 2.701(2) 167(3) 4_556
N22 H22B O23 0.87(3) 2.06(3) 2.868(2) 155(3) 4_566
N23 H23A O12 0.92(3) 2.06(3) 2.887(2) 148(2) 1_655
C126 H126 N11 0.95 2.59 3.524(3) 168.6 4_556
N12 H12A <i>C<i>~g~(1) 0.84(3) 2.87(3) 3.712(2) 171(2) 3_466
N12 H12A <i>C<i>~g~(2) 0.84(3) 2.93(3) 3.657(2) 145(2) 3_466
N12 H12A <i>C<i>~g~(3) 0.84(3) 2.71(3) 3.528(2) 163(2) 3_466
C123 H123 <i>C<i>~g~(1) 0.95 2.97 3.836(2) 152 1_455
C213 H213 <i>C<i>~g~(4) 0.95 2.87 3.687(3) 145 3_566

loop_
_geom_torsion_atom_site_label_1
_geom_torsion_atom_site_label_2
_geom_torsion_atom_site_label_3
_geom_torsion_atom_site_label_4
_geom_torsion
_geom_torsion_site_symmetry_1
_geom_torsion_site_symmetry_2
_geom_torsion_site_symmetry_3
_geom_torsion_site_symmetry_4
C111 N11 C11 N12 -0.6(2) . . . .
C111 N11 C11 C12 174.75(19) . . . .
C112 N12 C11 N11 0.8(3) . . . .
C112 N12 C11 C12 -174.73(19) . . . .
N11 C11 C12 O11 162.50(19) . . . .
N12 C11 C12 O11 -22.6(3) . . . .
N11 C11 C12 C13 36.5(3) . . . .
N12 C11 C12 C13 -148.63(19) . . . .
O11 C12 C13 O12 -53.3(2) . . . .
C11 C12 C13 O12 72.4(2) . . . .
O11 C12 C13 C14 67.4(2) . . . .
C11 C12 C13 C14 -166.91(16) . . . .
C121 N13 C14 N14 -0.7(2) . . . .
C121 N13 C14 C13 179.84(18) . . . .
C122 N14 C14 N13 0.9(2) . . . .
C122 N14 C14 C13 -179.59(18) . . . .
O12 C13 C14 N13 -172.80(18) . . . .
C12 C13 C14 N13 66.8(2) . . . .
O12 C13 C14 N14 7.7(3) . . . .
C12 C13 C14 N14 -112.6(2) . . . .
C211 N21 C21 N22 -1.4(2) . . . .
C211 N21 C21 C22 177.30(18) . . . .
C212 N22 C21 N21 1.8(2) . . . .
C212 N22 C21 C22 -176.89(17) . . . .
N21 C21 C22 O21 177.98(19) . . . .
N22 C21 C22 O21 -3.5(3) . . . .
N21 C21 C22 C23 58.6(3) . . . .
N22 C21 C22 C23 -122.8(2) . . . .
O21 C22 C23 O22 -63.6(2) . . . .
C21 C22 C23 O22 59.3(2) . . . .
O21 C22 C23 C24 57.9(2) . . . .
C21 C22 C23 C24 -179.22(16) . . . .
C221 N23 C24 O23 -9.5(3) . . . .
C221 N23 C24 C23 168.46(17) . . . .
O22 C23 C24 O23 -172.40(17) . . . .
C22 C23 C24 O23 67.9(2) . . . .
O22 C23 C24 N23 9.6(2) . . . .
C22 C23 C24 N23 -110.11(19) . . . .
C11 N11 C111 C116 179.0(2) . . . .
C11 N11 C111 C112 0.1(2) . . . .
C11 N12 C112 C113 178.5(3) . . . .
C11 N12 C112 C111 -0.6(2) . . . .
C116 C111 C112 N12 -178.7(2) . . . .
N11 C111 C112 N12 0.3(2) . . . .
C116 C111 C112 C113 2.0(4) . . . .
N11 C111 C112 C113 -178.9(2) . . . .
N12 C112 C113 C114 -179.6(3) . . . .
C111 C112 C113 C114 -0.6(4) . . . .
C112 C113 C114 C115 -1.1(4) . . . .
C113 C114 C115 C116 1.6(4) . . . .
C114 C115 C116 C111 -0.1(4) . . . .
C112 C111 C116 C115 -1.6(3) . . . .
N11 C111 C116 C115 179.6(2) . . . .
C14 N13 C121 C126 -178.4(2) . . . .
C14 N13 C121 C122 0.2(2) . . . .
C14 N14 C122 C123 177.3(2) . . . .
C14 N14 C122 C121 -0.7(2) . . . .
C126 C121 C122 N14 179.1(2) . . . .
N13 C121 C122 N14 0.3(2) . . . .
C126 C121 C122 C123 0.8(3) . . . .
N13 C121 C122 C123 -178.0(2) . . . .
N14 C122 C123 C124 -178.7(2) . . . .
C121 C122 C123 C124 -0.9(3) . . . .
C122 C123 C124 C125 0.4(4) . . . .
C123 C124 C125 C126 0.4(4) . . . .
C124 C125 C126 C121 -0.6(4) . . . .
C122 C121 C126 C125 0.0(3) . . . .
N13 C121 C126 C125 178.5(2) . . . .
C21 N21 C211 C216 180.0(2) . . . .
C21 N21 C211 C212 0.4(2) . . . .
C21 N22 C212 C213 179.8(2) . . . .
C21 N22 C212 C211 -1.4(2) . . . .
N21 C211 C212 N22 0.6(2) . . . .
C216 C211 C212 N22 -179.00(19) . . . .
N21 C211 C212 C213 179.6(2) . . . .
C216 C211 C212 C213 0.0(3) . . . .
N22 C212 C213 C214 178.7(2) . . . .
C211 C212 C213 C214 -0.1(3) . . . .
C212 C213 C214 C215 0.1(4) . . . .
C213 C214 C215 C216 0.0(4) . . . .
C214 C215 C216 C211 0.0(4) . . . .
N21 C211 C216 C215 -179.5(2) . . . .
C212 C211 C216 C215 0.0(3) . . . .
C24 N23 C221 C226 85.7(3) . . . .
C24 N23 C221 C222 -98.9(2) . . . .
C226 C221 C222 C223 2.4(3) . . . .
N23 C221 C222 C223 -173.06(19) . . . .
C226 C221 C222 N24 178.2(2) . . . .
N23 C221 C222 N24 2.7(3) . . . .
C221 C222 C223 C224 -1.4(3) . . . .
N24 C222 C223 C224 -177.0(2) . . . .
C222 C223 C224 C225 -0.5(4) . . . .
C223 C224 C225 C226 1.5(4) . . . .
C224 C225 C226 C221 -0.4(4) . . . .
C222 C221 C226 C225 -1.5(3) . . . .
N23 C221 C226 C225 173.8(2) . . . .
